data_2240996
loop_
_publ_author_name
'Manjula, Padmanabha S.'
'Sarojini, Balladka K.'
'Yathirajan, Hemmige S.'
'Akkurt, Mehmet'
'Ersanl\?i, Cem C\"uneyt'
'Glidewell, Christopher'

_publ_section_title
;
 The crystal structures of three
 3-methyl-1<i>H</i>-1,2,4-triazole-5-thiones, including a second polymorph
 of
 4-[(<i>E</i>)-(5-bromo-2-hydroxybenzylidene)amino]-3-methyl-1<i>H</i>-1,2,4-triazole-5(4<i>H</i>)-thione
 and a redetermination of
 4-amino-3-methyl-1<i>H</i>-1,2,4-triazole-5(4<i>H</i>)-thione
;
_journal_coeditor_code HB7466
_journal_issue 9
_journal_name_full 'Acta Crystallographica Section E'
_journal_page_first 1003
_journal_page_last 1009
_journal_paper_doi 10.1107/S205698901501422X
_journal_volume 71
_journal_year 2015
_chemical_formula_iupac 'C10 H9 Br N4 O S'
_chemical_formula_moiety 'C10 H9 Br N4 O S'
_chemical_formula_sum 'C10 H9 Br N4 O S'
_chemical_formula_weight 313.17
_chemical_name_systematic
4-[(<i>E</i>)-(5-Bromo-2-hydroxybenzylidene)amino]-3-methyl-1<i>H</i>-1,2,4-triazole-5(4<i>H</i>)-thione
_space_group_crystal_system monoclinic
_space_group_IT_number 14
_space_group_name_Hall '-P 2ybc'
_space_group_name_H-M_alt 'P 1 21/c 1'
_symmetry_space_group_name_Hall '-P 2ybc'
_symmetry_space_group_name_H-M 'P 1 21/c 1'
_atom_sites_solution_hydrogens geom
_audit_creation_method SHELXL2014
_cell_angle_alpha 90
_cell_angle_beta 95.828(3)
_cell_angle_gamma 90
_cell_formula_units_Z 4
_cell_length_a 4.4122(4)
_cell_length_b 14.7450(13)
_cell_length_c 18.7911(16)
_cell_measurement_reflns_used 3002
_cell_measurement_temperature 296(2)
_cell_measurement_theta_max 28.311
_cell_measurement_theta_min 3.520
_cell_volume 1216.19(19)
_computing_cell_refinement
;
SAINT (Bruker, 2007)
;
_computing_data_collection
;
APEX2 (Bruker, 2007)
;
_computing_data_reduction
;
SAINT (Bruker, 2007)
;
_computing_molecular_graphics
;
PLATON (Spek, 2009)
;
_computing_publication_material
;
SHELXL2014 (Sheldrick, 2015) and PLATON (Spek, 2009)
;
_computing_structure_refinement
;
SHELXL2014 (Sheldrick, 2015)
;
_computing_structure_solution
;
SHELXS97 (Sheldrick, 2008)
;
_diffrn_ambient_temperature 296(2)
_diffrn_measured_fraction_theta_full 0.997
_diffrn_measured_fraction_theta_max 0.997
_diffrn_measurement_device_type 'Bruker APEXII CCD'
_diffrn_measurement_method '\f and \w scans'
_diffrn_radiation_monochromator graphite
_diffrn_radiation_type MoK\a
_diffrn_radiation_wavelength 0.71073
_diffrn_reflns_av_R_equivalents 0.0681
_diffrn_reflns_limit_h_max 5
_diffrn_reflns_limit_h_min -5
_diffrn_reflns_limit_k_max 17
_diffrn_reflns_limit_k_min -17
_diffrn_reflns_limit_l_max 22
_diffrn_reflns_limit_l_min -22
_diffrn_reflns_number 22155
_diffrn_reflns_theta_full 25.242
_diffrn_reflns_theta_max 25.548
_diffrn_reflns_theta_min 3.520
_diffrn_standards_number 0
_exptl_absorpt_coefficient_mu 3.540
_exptl_absorpt_correction_T_max 0.588
_exptl_absorpt_correction_T_min 0.376
_exptl_absorpt_correction_type multi-scan
_exptl_absorpt_process_details
;
(SADABS; Sheldrick, 2003)
;
_exptl_crystal_colour colourless
_exptl_crystal_density_diffrn 1.710
_exptl_crystal_description block
_exptl_crystal_F_000 624
_exptl_crystal_size_max 0.22
_exptl_crystal_size_mid 0.19
_exptl_crystal_size_min 0.15
_refine_diff_density_max 0.596
_refine_diff_density_min -0.574
_refine_ls_extinction_method none
_refine_ls_goodness_of_fit_ref 1.273
_refine_ls_hydrogen_treatment constr
_refine_ls_matrix_type full
_refine_ls_number_parameters 156
_refine_ls_number_reflns 2270
_refine_ls_number_restraints 0
_refine_ls_restrained_S_all 1.273
_refine_ls_R_factor_all 0.0885
_refine_ls_R_factor_gt 0.0738
_refine_ls_shift/su_max 0.000
_refine_ls_shift/su_mean 0.000
_refine_ls_structure_factor_coef Fsqd
_refine_ls_weighting_details 'w=1/[\s^2^(Fo^2^)+5.4069P] where P=(Fo^2^+2Fc^2^)/3'
_refine_ls_weighting_scheme calc
_refine_ls_wR_factor_gt 0.1263
_refine_ls_wR_factor_ref 0.1310
_reflns_number_gt 1913
_reflns_number_total 2270
_reflns_threshold_expression 'I > 2\s(I)'
_cod_data_source_file hb7466sup1.cif
_cod_data_source_block III
_cod_database_code 2240996
_shelx_space_group_comment
;
The symmetry employed for this shelxl refinement is uniquely defined
by the following loop, which should always be used as a source of
symmetry information in preference to the above space-group names.
They are only intended as comments.
;
_shelx_estimated_absorpt_t_min 0.510
_shelx_estimated_absorpt_t_max 0.619
_shelxl_version_number 2.014

loop_
_space_group_symop_operation_xyz
'x, y, z'
'-x, y+1/2, -z+1/2'
'-x, -y, -z'
'x, -y-1/2, z-1/2'

loop_
_atom_site_type_symbol
_atom_site_label
_atom_site_fract_x
_atom_site_fract_y
_atom_site_fract_z
_atom_site_U_iso_or_equiv
_atom_site_adp_type
_atom_site_calc_flag
_atom_site_occupancy
N N1 0.9899(12) 0.6271(4) 0.4818(3) 0.0498(14) Uani d 1
H H1 1.0877 0.5851 0.5063 0.060 Uiso calc 1
N N2 1.0447(12) 0.7171(4) 0.4944(3) 0.0463(13) Uani d 1
C C3 0.8538(14) 0.7579(4) 0.4482(3) 0.0402(14) Uani d 1
N N4 0.6829(10) 0.6958(3) 0.4066(2) 0.0353(11) Uani d 1
C C5 0.7729(14) 0.6089(4) 0.4287(3) 0.0431(15) Uani d 1
C C31 0.8213(17) 0.8564(5) 0.4384(4) 0.060(2) Uani d 1
H H31A 0.6133 0.8736 0.4418 0.090 Uiso calc 1
H H31B 0.8783 0.8730 0.3922 0.090 Uiso calc 1
H H31C 0.9510 0.8871 0.4748 0.090 Uiso calc 1
N N41 0.4646(10) 0.7266(3) 0.3529(2) 0.0357(11) Uani d 1
S S51 0.6573(5) 0.50707(12) 0.39894(11) 0.0689(7) Uani d 1
C C27 0.3065(13) 0.6689(4) 0.3142(3) 0.0388(14) Uani d 1
H H27 0.3355 0.6071 0.3222 0.047 Uiso calc 1
C C21 0.0804(11) 0.7002(4) 0.2574(3) 0.0308(12) Uani d 1
C C22 0.0244(14) 0.7913(4) 0.2414(3) 0.0408(14) Uani d 1
C C23 -0.1947(14) 0.8144(5) 0.1853(3) 0.0492(17) Uani d 1
H H23 -0.2344 0.8751 0.1746 0.059 Uiso calc 1
C C24 -0.3526(14) 0.7474(5) 0.1456(3) 0.0481(16) Uani d 1
H H24 -0.4984 0.7628 0.1083 0.058 Uiso calc 1
C C25 -0.2931(13) 0.6585(4) 0.1616(3) 0.0378(14) Uani d 1
C C26 -0.0843(13) 0.6330(4) 0.2173(3) 0.0385(14) Uani d 1
H H26 -0.0526 0.5720 0.2282 0.046 Uiso calc 1
O O22 0.1721(11) 0.8599(3) 0.2776(3) 0.0594(13) Uani d 1
H H22 0.2946 0.8391 0.3091 0.089 Uiso calc 1
Br Br25 -0.50755(18) 0.56596(6) 0.10681(4) 0.0652(3) Uani d 1

loop_
_atom_site_aniso_label
_atom_site_aniso_U_11
_atom_site_aniso_U_22
_atom_site_aniso_U_33
_atom_site_aniso_U_12
_atom_site_aniso_U_13
_atom_site_aniso_U_23
N1 0.055(3) 0.045(3) 0.044(3) 0.004(3) -0.024(3) 0.008(2)
N2 0.049(3) 0.050(3) 0.037(3) 0.003(3) -0.012(2) -0.005(2)
C3 0.045(4) 0.043(4) 0.031(3) 0.003(3) 0.000(3) -0.001(3)
N4 0.032(3) 0.043(3) 0.028(2) 0.005(2) -0.006(2) 0.003(2)
C5 0.042(3) 0.048(4) 0.036(3) 0.003(3) -0.011(3) 0.008(3)
C31 0.070(5) 0.053(4) 0.053(4) 0.005(4) -0.008(4) 0.000(3)
N41 0.033(3) 0.046(3) 0.027(2) 0.010(2) -0.003(2) 0.005(2)
S51 0.0795(14) 0.0419(10) 0.0740(13) -0.0012(9) -0.0482(11) 0.0057(9)
C27 0.035(3) 0.047(4) 0.033(3) 0.009(3) -0.003(3) 0.006(3)
C21 0.025(3) 0.042(3) 0.026(3) 0.004(2) 0.005(2) 0.006(2)
C22 0.039(3) 0.050(4) 0.033(3) 0.005(3) 0.000(3) 0.006(3)
C23 0.051(4) 0.046(4) 0.048(4) 0.012(3) -0.005(3) 0.018(3)
C24 0.043(4) 0.065(4) 0.034(3) 0.011(3) -0.009(3) 0.008(3)
C25 0.037(3) 0.046(4) 0.030(3) 0.000(3) -0.002(2) 0.002(3)
C26 0.039(3) 0.047(4) 0.029(3) 0.010(3) 0.003(2) 0.004(3)
O22 0.061(3) 0.048(3) 0.064(3) 0.003(2) -0.018(2) 0.005(2)
Br25 0.0616(5) 0.0720(5) 0.0574(4) -0.0023(4) -0.0166(3) -0.0105(4)

loop_
_atom_type_symbol
_atom_type_description
_atom_type_scat_dispersion_real
_atom_type_scat_dispersion_imag
_atom_type_scat_source
C C 0.0033 0.0016 'International Tables Vol C Tables 4.2.6.8 and 6.1.1.4'
H H 0.0000 0.0000 'International Tables Vol C Tables 4.2.6.8 and 6.1.1.4'
N N 0.0061 0.0033 'International Tables Vol C Tables 4.2.6.8 and 6.1.1.4'
O O 0.0106 0.0060 'International Tables Vol C Tables 4.2.6.8 and 6.1.1.4'
S S 0.1246 0.1234 'International Tables Vol C Tables 4.2.6.8 and 6.1.1.4'
Br Br -0.2901 2.4595 'International Tables Vol C Tables 4.2.6.8 and 6.1.1.4'

loop_
_geom_angle_atom_site_label_1
_geom_angle_atom_site_label_2
_geom_angle_atom_site_label_3
_geom_angle
C5 N1 N2 115.1(5)
C5 N1 H1 122.5
N2 N1 H1 122.4
C3 N2 N1 104.1(5)
N2 C3 N4 110.7(5)
N2 C3 C31 126.3(6)
N4 C3 C31 123.1(5)
C3 N4 C5 108.6(4)
C3 N4 N41 119.4(5)
C5 N4 N41 132.0(5)
N1 C5 N4 101.5(5)
N1 C5 S51 127.0(5)
N4 C5 S51 131.4(4)
C3 C31 H31A 109.5
C3 C31 H31B 109.5
H31A C31 H31B 109.5
C3 C31 H31C 109.5
H31A C31 H31C 109.5
H31B C31 H31C 109.5
C27 N41 N4 119.4(5)
N41 C27 C21 119.9(5)
N41 C27 H27 120.1
C21 C27 H27 120.1
C22 C21 C26 119.7(5)
C22 C21 C27 123.8(5)
C26 C21 C27 116.6(5)
O22 C22 C21 123.3(5)
O22 C22 C23 117.3(6)
C21 C22 C23 119.4(6)
C24 C23 C22 120.3(6)
C24 C23 H23 119.9
C22 C23 H23 119.9
C25 C24 C23 119.5(5)
C25 C24 H24 120.2
C23 C24 H24 120.2
C24 C25 C26 122.0(6)
C24 C25 Br25 119.7(4)
C26 C25 Br25 118.3(5)
C25 C26 C21 119.1(6)
C25 C26 H26 120.4
C21 C26 H26 120.4
C22 O22 H22 109.5

loop_
_geom_bond_atom_site_label_1
_geom_bond_atom_site_label_2
_geom_bond_distance
N1 C5 1.338(7)
N1 N2 1.366(7)
N1 H1 0.8600
N2 C3 1.296(7)
C3 N4 1.378(7)
C3 C31 1.470(9)
N4 C5 1.392(7)
N4 N41 1.398(6)
C5 S51 1.664(7)
C31 H31A 0.9600
C31 H31B 0.9600
C31 H31C 0.9600
N41 C27 1.279(7)
C27 C21 1.461(7)
C27 H27 0.9300
C21 C22 1.393(8)
C21 C26 1.402(8)
C22 O22 1.349(7)
C22 C23 1.399(8)
C23 C24 1.383(9)
C23 H23 0.9300
C24 C25 1.364(9)
C24 H24 0.9300
C25 C26 1.374(7)
C25 Br25 1.903(6)
C26 H26 0.9300
O22 H22 0.8200

loop_
_geom_hbond_atom_site_label_D
_geom_hbond_atom_site_label_H
_geom_hbond_atom_site_label_A
_geom_hbond_site_symmetry_A
_geom_hbond_distance_DH
_geom_hbond_distance_HA
_geom_hbond_distance_DA
_geom_hbond_angle_DHA
_geom_hbond_publ_flag
N1 H1 S51 3_766 0.86 2.42 3.264(6) 165 no
O22 H22 N41 . 0.82 1.97 2.676(6) 144 no

loop_
_geom_torsion_atom_site_label_1
_geom_torsion_atom_site_label_2
_geom_torsion_atom_site_label_3
_geom_torsion_atom_site_label_4
_geom_torsion
C5 N1 N2 C3 0.6(8)
N1 N2 C3 N4 -0.5(7)
N1 N2 C3 C31 -179.1(7)
N2 C3 N4 C5 0.3(7)
C31 C3 N4 C5 178.9(6)
N2 C3 N4 N41 -179.6(5)
C31 C3 N4 N41 -0.9(9)
N2 N1 C5 N4 -0.5(7)
N2 N1 C5 S51 178.6(5)
C3 N4 C5 N1 0.1(7)
N41 N4 C5 N1 179.9(6)
C3 N4 C5 S51 -178.9(6)
N41 N4 C5 S51 0.9(11)
C3 N4 N41 C27 179.8(5)
C5 N4 N41 C27 0.1(9)
N4 N41 C27 C21 -179.2(5)
N41 C27 C21 C22 0.5(9)
N41 C27 C21 C26 -179.9(5)
C26 C21 C22 O22 179.7(6)
C27 C21 C22 O22 -0.7(9)
C26 C21 C22 C23 -0.4(9)
C27 C21 C22 C23 179.2(6)
O22 C22 C23 C24 179.5(6)
C21 C22 C23 C24 -0.5(10)
C22 C23 C24 C25 0.0(10)
C23 C24 C25 C26 1.4(10)
C23 C24 C25 Br25 -179.5(5)
C24 C25 C26 C21 -2.3(9)
Br25 C25 C26 C21 178.7(4)
C22 C21 C26 C25 1.7(8)
C27 C21 C26 C25 -177.9(5)

_cod_database_fobs_code 2240996
